data_1543327
loop_
_publ_author_name
'Marshall, Jonathan L.'
'Uchida, Kazuyuki'
'Frederickson, Conerd K.'
'Sch\"utt, Christian'
'Zeidell, Andrew M.'
'Goetz, Katelyn P.'
'Finn, Tristan W.'
'Jarolimek, Karol'
'Zakharov, Lev N.'
'Risko, Chad'
'Herges, Rainer'
'Jurchescu, Oana D.'
'Haley, Michael M.'

_publ_section_title
;
 Indacenodibenzothiophenes: synthesis, optoelectronic properties and
 materials applications of molecules with strong antiaromatic character
;
_journal_issue 8
_journal_name_full 'Chem. Sci.'
_journal_page_first 5547
_journal_paper_doi 10.1039/C6SC00950F
_journal_volume 7
_journal_year 2016
_chemical_formula_sum 'C46 H52 S2 Si2'
_chemical_formula_weight 725.17
_chemical_name_systematic
;
 ?
;
_space_group_crystal_system triclinic
_space_group_IT_number 2
_space_group_name_Hall '-P 1'
_space_group_name_H-M_alt 'P -1'
_symmetry_space_group_name_Hall '-P 1'
_symmetry_space_group_name_H-M 'P -1'
_atom_sites_solution_hydrogens geom
_audit_creation_method SHELXL-2013
_audit_update_record
;
2016-02-01 deposited with the CCDC.
2016-05-13 downloaded from the CCDC.
;
_cell_angle_alpha 106.204(11)
_cell_angle_beta 106.976(9)
_cell_angle_gamma 99.176(11)
_cell_formula_units_Z 1
_cell_length_a 8.041(3)
_cell_length_b 11.320(4)
_cell_length_c 12.549(5)
_cell_measurement_reflns_used 1730
_cell_measurement_temperature 150(2)
_cell_measurement_theta_max 25.37
_cell_measurement_theta_min 2.70
_cell_volume 1012.3(7)
_computing_cell_refinement 'Bruker SAINT'
_computing_data_collection 'Bruker APEX2'
_computing_data_reduction 'Bruker SAINT'
_computing_molecular_graphics 'Bruker SHELXTL'
_computing_publication_material 'Bruker SHELXTL'
_computing_structure_refinement 'SHELXL-2013 (Sheldrick 2013)'
_computing_structure_solution 'SHELXS-97 (Sheldrick 2008)'
_diffrn_ambient_temperature 150(2)
_diffrn_measured_fraction_theta_full 0.925
_diffrn_measured_fraction_theta_max 0.952
_diffrn_measurement_device_type 'Bruker APEX-II CCD'
_diffrn_measurement_method '\f and \w scans'
_diffrn_radiation_type MoK\a
_diffrn_radiation_wavelength 0.71073
_diffrn_reflns_av_R_equivalents 0.1167
_diffrn_reflns_av_unetI/netI 0.1610
_diffrn_reflns_Laue_measured_fraction_full 0.925
_diffrn_reflns_Laue_measured_fraction_max 0.952
_diffrn_reflns_limit_h_max 9
_diffrn_reflns_limit_h_min -9
_diffrn_reflns_limit_k_max 10
_diffrn_reflns_limit_k_min -13
_diffrn_reflns_limit_l_max 14
_diffrn_reflns_limit_l_min -14
_diffrn_reflns_number 13155
_diffrn_reflns_point_group_measured_fraction_full 0.925
_diffrn_reflns_point_group_measured_fraction_max 0.952
_diffrn_reflns_theta_full 25.242
_diffrn_reflns_theta_max 24.997
_diffrn_reflns_theta_min 1.808
_diffrn_source 'sealed tube'
_exptl_absorpt_coefficient_mu 0.222
_exptl_absorpt_correction_T_max 1.0000
_exptl_absorpt_correction_T_min 0.7239
_exptl_absorpt_correction_type multi-scan
_exptl_absorpt_process_details SADABS
_exptl_crystal_colour 'deep green'
_exptl_crystal_density_diffrn 1.190
_exptl_crystal_description needle
_exptl_crystal_F_000 388
_exptl_crystal_size_max 0.18
_exptl_crystal_size_mid 0.04
_exptl_crystal_size_min 0.03
_refine_diff_density_max 0.395
_refine_diff_density_min -0.352
_refine_diff_density_rms 0.068
_refine_ls_extinction_method none
_refine_ls_goodness_of_fit_ref 0.985
_refine_ls_hydrogen_treatment constr
_refine_ls_matrix_type full
_refine_ls_number_parameters 226
_refine_ls_number_reflns 3395
_refine_ls_number_restraints 0
_refine_ls_restrained_S_all 0.985
_refine_ls_R_factor_all 0.1488
_refine_ls_R_factor_gt 0.0667
_refine_ls_shift/su_max 0.000
_refine_ls_shift/su_mean 0.000
_refine_ls_structure_factor_coef Fsqd
_refine_ls_weighting_details 'w=1/[\s^2^(Fo^2^)+(0.0600P)^2^] where P=(Fo^2^+2Fc^2^)/3'
_refine_ls_weighting_scheme calc
_refine_ls_wR_factor_gt 0.1233
_refine_ls_wR_factor_ref 0.1460
_reflns_Friedel_coverage 0.000
_reflns_number_gt 1793
_reflns_number_total 3395
_reflns_threshold_expression 'I > 2\s(I)'
_cod_data_source_file c6sc00950f2.cif
_cod_data_source_block mo_mh125_0m_a
_cod_depositor_comments
;
The following automatic conversions were performed:

'_exptl_absorpt_correction_type' value 'Multi-scan' changed to
'multi-scan' according to
/usr/data/users/saulius/crontab/automatic-downloads/rss-feeds/RSC/lib/dictionaries/cif_core.dic
dictionary named 'cif_core.dic' version 2.4.2 from 2011-04-26.

Automatic conversion script
Id: cif_fix_values 4268 2015-11-12 08:31:59Z antanas 

 Adding full bibliography for 1543324--1543327.cif.
;
_cod_database_code 1543327
_shelx_space_group_comment
;
The symmetry employed for this shelxl refinement is uniquely defined
by the following loop, which should always be used as a source of
symmetry information in preference to the above space-group names.
They are only intended as comments.
;
_shelx_estimated_absorpt_t_min 0.7239
_shelx_estimated_absorpt_t_max 1.0000
_shelxl_version_number 2013-4

loop_
_space_group_symop_operation_xyz
'x, y, z'
'-x, -y, -z'

loop_
_atom_site_label
_atom_site_type_symbol
_atom_site_fract_x
_atom_site_fract_y
_atom_site_fract_z
_atom_site_U_iso_or_equiv
_atom_site_adp_type
_atom_site_occupancy
_atom_site_site_symmetry_order
_atom_site_calc_flag
_atom_site_refinement_flags_posn
_atom_site_refinement_flags_adp
Si1 Si 0.27692(16) 0.81372(13) 0.16883(10) 0.0254(4) Uani 1 1 d . .
S1 S 0.56176(14) 0.57811(13) 0.71325(9) 0.0256(4) Uani 1 1 d . .
C1 C -0.0741(5) 0.5411(4) 0.4012(3) 0.0226(11) Uani 1 1 d . .
H1A H -0.1218 0.5681 0.3360 0.027 Uiso 1 1 calc R U
C2 C 0.1132(5) 0.5753(4) 0.4651(3) 0.0211(11) Uani 1 1 d . .
C3 C 0.2572(5) 0.6480(4) 0.4486(3) 0.0223(11) Uani 1 1 d . .
C4 C 0.4216(5) 0.6524(4) 0.5379(3) 0.0192(10) Uani 1 1 d . .
C5 C 0.3772(5) 0.5836(4) 0.6055(3) 0.0180(11) Uani 1 1 d . .
C6 C 0.1845(5) 0.5324(4) 0.5634(3) 0.0210(11) Uani 1 1 d . .
C7 C 0.6113(5) 0.7048(4) 0.5728(3) 0.0230(11) Uani 1 1 d . .
C8 C 0.7056(5) 0.6718(4) 0.6689(3) 0.0228(11) Uani 1 1 d . .
C9 C 0.8932(6) 0.7091(5) 0.7177(4) 0.0291(12) Uani 1 1 d . .
H9A H 0.9556 0.6852 0.7818 0.035 Uiso 1 1 calc R U
C10 C 0.9859(6) 0.7807(5) 0.6719(4) 0.0326(13) Uani 1 1 d . .
H10A H 1.1137 0.8075 0.7051 0.039 Uiso 1 1 calc R U
C11 C 0.8958(6) 0.8150(5) 0.5773(4) 0.0319(12) Uani 1 1 d . .
H11A H 0.9626 0.8647 0.5464 0.038 Uiso 1 1 calc R U
C12 C 0.7087(6) 0.7774(5) 0.5275(4) 0.0270(12) Uani 1 1 d . .
H12A H 0.6478 0.8012 0.4628 0.032 Uiso 1 1 calc R U
C13 C 0.2472(5) 0.7044(4) 0.3599(4) 0.0210(11) Uani 1 1 d . .
C14 C 0.2488(5) 0.7513(5) 0.2850(4) 0.0241(11) Uani 1 1 d . .
C15 C 0.0463(6) 0.8040(5) 0.0685(4) 0.0317(13) Uani 1 1 d . .
H15A H 0.0611 0.8267 -0.0002 0.038 Uiso 1 1 calc R U
C16 C -0.0397(7) 0.9003(6) 0.1300(4) 0.0521(16) Uani 1 1 d . .
H16A H -0.1593 0.8926 0.0750 0.078 Uiso 1 1 calc R U
H16B H 0.0364 0.9868 0.1541 0.078 Uiso 1 1 calc R U
H16C H -0.0513 0.8833 0.2002 0.078 Uiso 1 1 calc R U
C17 C -0.0766(6) 0.6688(5) 0.0185(4) 0.0416(15) Uani 1 1 d . .
H17A H -0.1952 0.6672 -0.0335 0.062 Uiso 1 1 calc R U
H17B H -0.0896 0.6416 0.0839 0.062 Uiso 1 1 calc R U
H17C H -0.0237 0.6107 -0.0270 0.062 Uiso 1 1 calc R U
C18 C 0.4141(6) 0.9836(5) 0.2440(4) 0.0310(12) Uani 1 1 d . .
H18A H 0.3396 1.0299 0.2829 0.037 Uiso 1 1 calc R U
C19 C 0.5910(6) 1.0046(5) 0.3435(4) 0.0442(14) Uani 1 1 d . .
H19A H 0.6540 1.0955 0.3778 0.066 Uiso 1 1 calc R U
H19B H 0.6668 0.9561 0.3115 0.066 Uiso 1 1 calc R U
H19C H 0.5658 0.9756 0.4052 0.066 Uiso 1 1 calc R U
C20 C 0.4445(7) 1.0481(6) 0.1565(4) 0.0575(17) Uani 1 1 d . .
H20A H 0.5165 1.1364 0.2005 0.086 Uiso 1 1 calc R U
H20B H 0.3279 1.0473 0.1025 0.086 Uiso 1 1 calc R U
H20C H 0.5084 1.0019 0.1106 0.086 Uiso 1 1 calc R U
C21 C 0.3823(7) 0.7008(6) 0.0859(4) 0.0515(17) Uani 1 1 d . .
H21A H 0.2924 0.6173 0.0613 0.062 Uiso 1 1 calc R U
C22 C 0.5457(7) 0.6773(6) 0.1570(5) 0.0600(18) Uani 1 1 d . .
H22A H 0.5880 0.6175 0.1046 0.090 Uiso 1 1 calc R U
H22B H 0.5186 0.6407 0.2141 0.090 Uiso 1 1 calc R U
H22C H 0.6396 0.7578 0.1997 0.090 Uiso 1 1 calc R U
C23 C 0.3769(7) 0.7086(6) -0.0312(4) 0.0556(17) Uani 1 1 d . .
H23A H 0.4343 0.6464 -0.0672 0.083 Uiso 1 1 calc R U
H23B H 0.4415 0.7946 -0.0205 0.083 Uiso 1 1 calc R U
H23C H 0.2513 0.6899 -0.0833 0.083 Uiso 1 1 calc R U

loop_
_atom_site_aniso_label
_atom_site_aniso_U_11
_atom_site_aniso_U_22
_atom_site_aniso_U_33
_atom_site_aniso_U_23
_atom_site_aniso_U_13
_atom_site_aniso_U_12
Si1 0.0282(8) 0.0293(11) 0.0289(7) 0.0145(7) 0.0185(6) 0.0109(7)
S1 0.0171(6) 0.0373(10) 0.0270(6) 0.0139(6) 0.0109(5) 0.0087(6)
C1 0.022(3) 0.030(4) 0.027(2) 0.018(2) 0.014(2) 0.011(2)
C2 0.023(3) 0.018(3) 0.028(2) 0.008(2) 0.017(2) 0.008(2)
C3 0.021(2) 0.025(3) 0.029(2) 0.012(2) 0.016(2) 0.010(2)
C4 0.017(2) 0.020(3) 0.024(2) 0.008(2) 0.0115(19) 0.004(2)
C5 0.013(2) 0.023(3) 0.021(2) 0.008(2) 0.0082(18) 0.007(2)
C6 0.020(2) 0.026(3) 0.022(2) 0.010(2) 0.0120(19) 0.009(2)
C7 0.025(3) 0.022(4) 0.024(2) 0.004(2) 0.015(2) 0.007(2)
C8 0.017(2) 0.027(3) 0.026(2) 0.007(2) 0.0123(19) 0.005(2)
C9 0.023(3) 0.036(4) 0.024(2) 0.004(2) 0.007(2) 0.009(2)
C10 0.018(2) 0.035(4) 0.040(3) 0.007(3) 0.012(2) 0.003(3)
C11 0.027(3) 0.028(4) 0.046(3) 0.011(3) 0.024(2) 0.002(3)
C12 0.022(3) 0.026(4) 0.038(3) 0.017(2) 0.013(2) 0.006(2)
C13 0.011(2) 0.024(3) 0.031(3) 0.009(2) 0.0130(19) 0.003(2)
C14 0.016(2) 0.027(4) 0.030(3) 0.010(2) 0.010(2) 0.007(2)
C15 0.034(3) 0.041(4) 0.030(3) 0.018(2) 0.017(2) 0.018(3)
C16 0.034(3) 0.059(5) 0.061(4) 0.017(3) 0.012(3) 0.025(3)
C17 0.031(3) 0.054(5) 0.037(3) 0.015(3) 0.010(2) 0.009(3)
C18 0.037(3) 0.032(4) 0.039(3) 0.021(2) 0.022(2) 0.014(3)
C19 0.039(3) 0.034(4) 0.049(3) 0.008(3) 0.013(3) 0.000(3)
C20 0.077(4) 0.040(5) 0.056(4) 0.027(3) 0.023(3) -0.003(3)
C21 0.048(3) 0.073(5) 0.038(3) 0.010(3) 0.023(3) 0.029(3)
C22 0.081(4) 0.069(5) 0.081(4) 0.050(4) 0.060(4) 0.053(4)
C23 0.067(4) 0.074(5) 0.050(3) 0.025(3) 0.043(3) 0.036(4)

loop_
_atom_type_symbol
_atom_type_description
_atom_type_scat_dispersion_real
_atom_type_scat_dispersion_imag
_atom_type_scat_source
C C 0.0033 0.0016 'International Tables Vol C Tables 4.2.6.8 and 6.1.1.4'
H H 0.0000 0.0000 'International Tables Vol C Tables 4.2.6.8 and 6.1.1.4'
Si Si 0.0817 0.0704 'International Tables Vol C Tables 4.2.6.8 and 6.1.1.4'
S S 0.1246 0.1234 'International Tables Vol C Tables 4.2.6.8 and 6.1.1.4'

loop_
_geom_angle_atom_site_label_1
_geom_angle_atom_site_label_2
_geom_angle_atom_site_label_3
_geom_angle
_geom_angle_site_symmetry_1
C14 Si1 C18 107.6(2) .
C14 Si1 C15 107.60(19) .
C18 Si1 C15 110.6(2) .
C14 Si1 C21 104.6(2) .
C18 Si1 C21 115.9(2) .
C15 Si1 C21 110.1(2) .
C5 S1 C8 90.63(19) .
C6 C1 C2 117.6(3) 2_566
C6 C1 H1A 121.2 2_566
C2 C1 H1A 121.2 .
C3 C2 C1 130.1(4) .
C3 C2 C6 109.2(3) .
C1 C2 C6 120.7(4) .
C2 C3 C13 127.5(4) .
C2 C3 C4 107.2(3) .
C13 C3 C4 125.3(4) .
C5 C4 C7 113.5(3) .
C5 C4 C3 108.3(3) .
C7 C4 C3 138.1(4) .
C4 C5 C6 110.0(3) .
C4 C5 S1 113.1(3) .
C6 C5 S1 136.9(3) .
C1 C6 C5 133.0(4) 2_566
C1 C6 C2 121.7(4) 2_566
C5 C6 C2 105.3(4) .
C12 C7 C8 118.7(4) .
C12 C7 C4 131.1(4) .
C8 C7 C4 110.2(4) .
C9 C8 C7 121.3(4) .
C9 C8 S1 126.1(3) .
C7 C8 S1 112.6(3) .
C10 C9 C8 118.9(4) .
C10 C9 H9A 120.5 .
C8 C9 H9A 120.5 .
C9 C10 C11 120.9(4) .
C9 C10 H10A 119.6 .
C11 C10 H10A 119.6 .
C10 C11 C12 120.6(4) .
C10 C11 H11A 119.7 .
C12 C11 H11A 119.7 .
C7 C12 C11 119.6(4) .
C7 C12 H12A 120.2 .
C11 C12 H12A 120.2 .
C14 C13 C3 176.1(4) .
C13 C14 Si1 172.2(3) .
C17 C15 C16 111.4(4) .
C17 C15 Si1 111.7(3) .
C16 C15 Si1 111.9(3) .
C17 C15 H15A 107.2 .
C16 C15 H15A 107.2 .
Si1 C15 H15A 107.2 .
C15 C16 H16A 109.5 .
C15 C16 H16B 109.5 .
H16A C16 H16B 109.5 .
C15 C16 H16C 109.5 .
H16A C16 H16C 109.5 .
H16B C16 H16C 109.5 .
C15 C17 H17A 109.5 .
C15 C17 H17B 109.5 .
H17A C17 H17B 109.5 .
C15 C17 H17C 109.5 .
H17A C17 H17C 109.5 .
H17B C17 H17C 109.5 .
C19 C18 C20 111.1(4) .
C19 C18 Si1 114.8(3) .
C20 C18 Si1 112.9(3) .
C19 C18 H18A 105.7 .
C20 C18 H18A 105.7 .
Si1 C18 H18A 105.7 .
C18 C19 H19A 109.5 .
C18 C19 H19B 109.5 .
H19A C19 H19B 109.5 .
C18 C19 H19C 109.5 .
H19A C19 H19C 109.5 .
H19B C19 H19C 109.5 .
C18 C20 H20A 109.5 .
C18 C20 H20B 109.5 .
H20A C20 H20B 109.5 .
C18 C20 H20C 109.5 .
H20A C20 H20C 109.5 .
H20B C20 H20C 109.5 .
C22 C21 C23 116.4(4) .
C22 C21 Si1 116.8(3) .
C23 C21 Si1 115.7(4) .
C22 C21 H21A 101.3 .
C23 C21 H21A 101.3 .
Si1 C21 H21A 101.3 .
C21 C22 H22A 109.5 .
C21 C22 H22B 109.5 .
H22A C22 H22B 109.5 .
C21 C22 H22C 109.5 .
H22A C22 H22C 109.5 .
H22B C22 H22C 109.5 .
C21 C23 H23A 109.5 .
C21 C23 H23B 109.5 .
H23A C23 H23B 109.5 .
C21 C23 H23C 109.5 .
H23A C23 H23C 109.5 .
H23B C23 H23C 109.5 .

loop_
_geom_bond_atom_site_label_1
_geom_bond_atom_site_label_2
_geom_bond_distance
_geom_bond_site_symmetry_2
Si1 C14 1.842(4) .
Si1 C18 1.873(5) .
Si1 C15 1.879(4) .
Si1 C21 1.885(5) .
S1 C5 1.714(4) .
S1 C8 1.756(4) .
C1 C6 1.371(6) 2_566
C1 C2 1.413(5) .
C1 H1A 0.9500 .
C2 C3 1.411(6) .
C2 C6 1.448(5) .
C3 C13 1.418(6) .
C3 C4 1.445(5) .
C4 C5 1.382(5) .
C4 C7 1.430(6) .
C5 C6 1.442(5) .
C6 C1 1.371(6) 2_566
C7 C12 1.389(6) .
C7 C8 1.405(5) .
C8 C9 1.394(5) .
C9 C10 1.364(6) .
C9 H9A 0.9500 .
C10 C11 1.389(6) .
C10 H10A 0.9500 .
C11 C12 1.391(6) .
C11 H11A 0.9500 .
C12 H12A 0.9500 .
C13 C14 1.205(5) .
C15 C17 1.527(7) .
C15 C16 1.532(6) .
C15 H15A 1.0000 .
C16 H16A 0.9800 .
C16 H16B 0.9800 .
C16 H16C 0.9800 .
C17 H17A 0.9800 .
C17 H17B 0.9800 .
C17 H17C 0.9800 .
C18 C19 1.526(6) .
C18 C20 1.532(6) .
C18 H18A 1.0000 .
C19 H19A 0.9800 .
C19 H19B 0.9800 .
C19 H19C 0.9800 .
C20 H20A 0.9800 .
C20 H20B 0.9800 .
C20 H20C 0.9800 .
C21 C22 1.468(6) .
C21 C23 1.485(6) .
C21 H21A 1.0000 .
C22 H22A 0.9800 .
C22 H22B 0.9800 .
C22 H22C 0.9800 .
C23 H23A 0.9800 .
C23 H23B 0.9800 .
C23 H23C 0.9800 .

loop_
_geom_torsion_atom_site_label_1
_geom_torsion_atom_site_label_2
_geom_torsion_atom_site_label_3
_geom_torsion_atom_site_label_4
_geom_torsion
_geom_torsion_site_symmetry_1
_geom_torsion_site_symmetry_4
C6 C1 C2 C3 179.4(5) 2_566 .
C6 C1 C2 C6 0.8(7) 2_566 .
C1 C2 C3 C13 -0.9(8) . .
C6 C2 C3 C13 177.9(4) . .
C1 C2 C3 C4 -179.3(4) . .
C6 C2 C3 C4 -0.5(5) . .
C2 C3 C4 C5 0.3(5) . .
C13 C3 C4 C5 -178.1(4) . .
C2 C3 C4 C7 178.9(5) . .
C13 C3 C4 C7 0.5(8) . .
C7 C4 C5 C6 -179.0(4) . .
C3 C4 C5 C6 0.0(5) . .
C7 C4 C5 S1 -0.4(5) . .
C3 C4 C5 S1 178.6(3) . .
C8 S1 C5 C4 0.4(3) . .
C8 S1 C5 C6 178.5(5) . .
C4 C5 C6 C1 179.9(5) . 2_566
S1 C5 C6 C1 1.8(8) . 2_566
C4 C5 C6 C2 -0.3(5) . .
S1 C5 C6 C2 -178.4(4) . .
C3 C2 C6 C1 -179.7(4) . 2_566
C1 C2 C6 C1 -0.8(7) . 2_566
C3 C2 C6 C5 0.5(5) . .
C1 C2 C6 C5 179.4(4) . .
C5 C4 C7 C12 179.3(5) . .
C3 C4 C7 C12 0.8(9) . .
C5 C4 C7 C8 0.1(5) . .
C3 C4 C7 C8 -178.4(5) . .
C12 C7 C8 C9 -0.8(6) . .
C4 C7 C8 C9 178.6(4) . .
C12 C7 C8 S1 -179.1(4) . .
C4 C7 C8 S1 0.2(5) . .
C5 S1 C8 C9 -178.6(4) . .
C5 S1 C8 C7 -0.4(3) . .
C7 C8 C9 C10 1.0(7) . .
S1 C8 C9 C10 179.1(4) . .
C8 C9 C10 C11 -0.7(7) . .
C9 C10 C11 C12 0.2(7) . .
C8 C7 C12 C11 0.3(7) . .
C4 C7 C12 C11 -178.9(4) . .
C10 C11 C12 C7 0.0(7) . .
C14 Si1 C15 C17 -55.4(3) . .
C18 Si1 C15 C17 -172.6(3) . .
C21 Si1 C15 C17 58.0(4) . .
C14 Si1 C15 C16 70.3(4) . .
C18 Si1 C15 C16 -47.0(4) . .
C21 Si1 C15 C16 -176.4(4) . .
C14 Si1 C18 C19 52.4(3) . .
C15 Si1 C18 C19 169.7(3) . .
C21 Si1 C18 C19 -64.1(4) . .
C14 Si1 C18 C20 -178.8(3) . .
C15 Si1 C18 C20 -61.6(4) . .
C21 Si1 C18 C20 64.6(4) . .
C14 Si1 C21 C22 -52.5(5) . .
C18 Si1 C21 C22 65.7(5) . .
C15 Si1 C21 C22 -167.8(4) . .
C14 Si1 C21 C23 164.8(4) . .
C18 Si1 C21 C23 -76.9(4) . .
C15 Si1 C21 C23 49.5(5) . .
